data_4307355
loop_
_publ_author_name
'Timothy J. Boyle'
'Robin M. Sewell'
'Leigh Anna M. Ottley'
'Harry D. Pratt'
'Christopher J. Quintana'
'Scott D. Bunge'

_publ_contact_author_address '1001 University Blvd, Albuquerque, NM 87106'
_publ_contact_author_email tjboyle@sandia.gov
_publ_contact_author_fax '(505) 272-7336'
_publ_contact_author_name 'Timothy J. Boyle et.al.'
_publ_section_title
;
Controlled Synthesis of a Structurally Characterized Family of Sterically
Constrained Heterocyclic Alkoxy-Modified Titanium Alkoxides
;
_journal_name_full 'Inorganic Chemistry'
_journal_page_first 1825
_journal_page_last 1835
_journal_paper_doi 10.1021/ic0618798
_journal_volume 46
_journal_year 2007
_chemical_formula_moiety 'C46 H38 N4 O4 Ti, C7 H8'
_chemical_formula_sum 'C53 H46 N4 O4 Ti'
_chemical_formula_weight 846.84
_chemical_name_common '(15) Ti(OPy)2(DPP)2'
_chemical_name_systematic
; 
 ? 
;
_space_group_IT_number 14
_symmetry_cell_setting monoclinic
_symmetry_space_group_name_Hall '-P 2yn'
_symmetry_space_group_name_H-M 'P 1 21/n 1'
_atom_sites_solution_hydrogens geom
_atom_sites_solution_primary direct
_atom_sites_solution_secondary difmap
_audit_creation_method SHELXL-97
_cell_angle_alpha 90.00
_cell_angle_beta 98.875(4)
_cell_angle_gamma 90.00
_cell_formula_units_Z 4
_cell_length_a 17.035(4)
_cell_length_b 12.937(3)
_cell_length_c 19.793(4)
_cell_measurement_temperature 160(2)
_cell_measurement_theta_max 25.25
_cell_measurement_theta_min 1.71
_cell_volume 4309.8(17)
_computing_cell_refinement 'Bruker SMART'
_computing_data_collection 'Bruker SMART'
_computing_data_reduction 'Bruker SAINT'
_computing_molecular_graphics 'Bruker SHELXTL'
_computing_publication_material 'Bruker SHELXTL'
_computing_structure_refinement 'SHELXL-97 (Sheldrick, 1997)'
_computing_structure_solution 'SHELXS-97 (Sheldrick, 1990)'
_diffrn_ambient_temperature 160(2)
_diffrn_measured_fraction_theta_full 0.999
_diffrn_measured_fraction_theta_max 0.999
_diffrn_measurement_device_type 'CCD area detector'
_diffrn_measurement_method 'phi and omega scans'
_diffrn_radiation_monochromator graphite
_diffrn_radiation_source 'fine-focus sealed tube'
_diffrn_radiation_type MoK\a
_diffrn_radiation_wavelength 0.71073
_diffrn_reflns_av_R_equivalents 0.0519
_diffrn_reflns_av_sigmaI/netI 0.0500
_diffrn_reflns_limit_h_max 20
_diffrn_reflns_limit_h_min -20
_diffrn_reflns_limit_k_max 15
_diffrn_reflns_limit_k_min -15
_diffrn_reflns_limit_l_max 23
_diffrn_reflns_limit_l_min -23
_diffrn_reflns_number 30642
_diffrn_reflns_theta_full 25.25
_diffrn_reflns_theta_max 25.25
_diffrn_reflns_theta_min 1.71
_exptl_absorpt_coefficient_mu 0.250
_exptl_absorpt_correction_T_max 0.928
_exptl_absorpt_correction_T_min 0.861
_exptl_absorpt_correction_type empirical
_exptl_absorpt_process_details SADABS
_exptl_crystal_colour orange
_exptl_crystal_density_diffrn 1.305
_exptl_crystal_density_meas ?
_exptl_crystal_density_method .
_exptl_crystal_description rod
_exptl_crystal_F_000 1776
_exptl_crystal_size_max 0.60
_exptl_crystal_size_mid 0.50
_exptl_crystal_size_min 0.30
_refine_diff_density_max 0.398
_refine_diff_density_min -0.277
_refine_diff_density_rms 0.050
_refine_ls_extinction_method none
_refine_ls_goodness_of_fit_ref 1.050
_refine_ls_hydrogen_treatment constr
_refine_ls_matrix_type full
_refine_ls_number_parameters 560
_refine_ls_number_reflns 7797
_refine_ls_number_restraints 0
_refine_ls_restrained_S_all 1.050
_refine_ls_R_factor_all 0.0710
_refine_ls_R_factor_gt 0.0476
_refine_ls_shift/su_max 0.055
_refine_ls_shift/su_mean 0.002
_refine_ls_structure_factor_coef Fsqd
_refine_ls_weighting_details 'calc w=1/[\s^2^(Fo^2^)+(0.0478P)^2^+0.8978P] where P=(Fo^2^+2Fc^2^)/3'
_refine_ls_weighting_scheme calc
_refine_ls_wR_factor_gt 0.1004
_refine_ls_wR_factor_ref 0.1104
_reflns_number_gt 5840
_reflns_number_total 7797
_reflns_threshold_expression >2sigma(I)
_cod_data_source_file ic0618798si20061106_104430_11.cif
_cod_data_source_block 6ag282s
_cod_depositor_comments
;
The following automatic conversions were performed:
'_symmetry_cell_setting' value 'Monoclinic' changed to 'monoclinic'
according to '/home/saulius/struct/CIF-dictionaries/cif_core.dic'
dictionary named 'cif_core.dic' version 2.4.1 from 2010-06-29.

Automatic conversion script
Id: cif_fix_enum 1527 2010-12-29 10:47:43Z saulius 
;
_cod_original_cell_volume 4309.7(16)
_cod_database_code 4307355

loop_
_symmetry_equiv_pos_as_xyz
'x, y, z'
'-x+1/2, y+1/2, -z+1/2'
'-x, -y, -z'
'x-1/2, -y-1/2, z-1/2'

loop_
_atom_site_label
_atom_site_type_symbol
_atom_site_fract_x
_atom_site_fract_y
_atom_site_fract_z
_atom_site_U_iso_or_equiv
_atom_site_adp_type
_atom_site_occupancy
_atom_site_symmetry_multiplicity
_atom_site_calc_flag
_atom_site_refinement_flags
_atom_site_disorder_assembly
_atom_site_disorder_group
Ti1 Ti 0.70929(2) 0.55405(3) 0.495139(19) 0.02057(11) Uani 1 1 d . . .
O4 O 0.67890(8) 0.66187(11) 0.54731(7) 0.0244(3) Uani 1 1 d . . .
N1 N 0.66616(10) 0.44133(14) 0.56563(9) 0.0234(4) Uani 1 1 d . . .
C23 C 0.90383(13) 0.64854(17) 0.43993(12) 0.0267(5) Uani 1 1 d . . .
C55 C 0.63247(12) 0.71665(17) 0.58307(11) 0.0243(5) Uani 1 1 d . . .
O1 O 0.80185(8) 0.50215(12) 0.54809(8) 0.0259(4) Uani 1 1 d . . .
C6 C 0.59059(13) 0.42723(18) 0.57507(12) 0.0277(5) Uani 1 1 d . . .
H6 H 0.5498 0.4643 0.5469 0.033 Uiso 1 1 calc R . .
C18 C 0.74036(14) 0.5665(2) 0.29487(11) 0.0321(6) Uani 1 1 d . . .
C13 C 0.67292(14) 0.6261(2) 0.29950(12) 0.0407(7) Uani 1 1 d . . .
H13 H 0.6764 0.6812 0.3316 0.049 Uiso 1 1 calc R . .
C7 C 0.58571(13) 0.4433(2) 0.40474(12) 0.0335(6) Uani 1 1 d . . .
H7A H 0.5540 0.4627 0.3603 0.040 Uiso 1 1 calc R . .
H7B H 0.5522 0.3994 0.4297 0.040 Uiso 1 1 calc R . .
C42 C 0.66819(16) 0.5547(2) 0.73935(13) 0.0396(6) Uani 1 1 d . . .
H42 H 0.6135 0.5492 0.7435 0.048 Uiso 1 1 calc R . .
C46 C 0.77217(14) 0.62833(19) 0.68657(12) 0.0345(6) Uani 1 1 d . . .
H46 H 0.7895 0.6733 0.6539 0.041 Uiso 1 1 calc R . .
C24 C 0.91337(13) 0.69421(18) 0.50982(12) 0.0288(5) Uani 1 1 d . . .
O3 O 0.76437(8) 0.63077(11) 0.43677(7) 0.0248(4) Uani 1 1 d . . .
O2 O 0.60805(8) 0.53272(12) 0.44287(7) 0.0260(4) Uani 1 1 d . . .
C5 C 0.56985(14) 0.36143(18) 0.62372(12) 0.0335(6) Uani 1 1 d . . .
H5 H 0.5158 0.3529 0.6292 0.040 Uiso 1 1 calc R . .
N2 N 0.72496(11) 0.41829(14) 0.42975(9) 0.0260(4) Uani 1 1 d . . .
C2 C 0.72389(13) 0.38982(17) 0.60535(11) 0.0258(5) Uani 1 1 d . . .
C19 C 0.81906(13) 0.59098(18) 0.33556(12) 0.0274(5) Uani 1 1 d . . .
C1 C 0.80496(13) 0.41309(18) 0.58875(12) 0.0299(5) Uani 1 1 d . . .
H1A H 0.8426 0.4239 0.6315 0.036 Uiso 1 1 calc R . .
H1B H 0.8241 0.3539 0.5640 0.036 Uiso 1 1 calc R . .
C8 C 0.65756(14) 0.38410(19) 0.39259(12) 0.0319(6) Uani 1 1 d . . .
C36 C 0.58260(12) 0.79548(17) 0.55064(12) 0.0267(5) Uani 1 1 d . . .
C41 C 0.69174(14) 0.62361(18) 0.69233(11) 0.0304(6) Uani 1 1 d . . .
C39 C 0.58107(14) 0.74955(19) 0.68811(13) 0.0357(6) Uani 1 1 d . . .
H39 H 0.5805 0.7347 0.7350 0.043 Uiso 1 1 calc R . .
C21 C 0.96232(14) 0.6017(2) 0.34050(14) 0.0401(7) Uani 1 1 d . . .
H21 H 1.0080 0.5924 0.3191 0.048 Uiso 1 1 calc R . .
C35 C 0.58402(14) 0.82648(17) 0.47873(12) 0.0298(5) Uani 1 1 d . . .
C45 C 0.82698(16) 0.5681(2) 0.72799(13) 0.0418(7) Uani 1 1 d . . .
H45 H 0.8817 0.5730 0.7241 0.050 Uiso 1 1 calc R . .
C29 C 0.96339(14) 0.6511(2) 0.56445(13) 0.0390(6) Uani 1 1 d . . .
H29 H 0.9909 0.5887 0.5584 0.047 Uiso 1 1 calc R . .
C20 C 0.88737(14) 0.58218(19) 0.30492(13) 0.0345(6) Uani 1 1 d . . .
H20 H 0.8822 0.5622 0.2583 0.041 Uiso 1 1 calc R . .
C12 C 0.79438(14) 0.37345(18) 0.42178(12) 0.0327(6) Uani 1 1 d . . .
H12 H 0.8421 0.3980 0.4481 0.039 Uiso 1 1 calc R . .
C4 C 0.62936(15) 0.30772(19) 0.66464(13) 0.0368(6) Uani 1 1 d . . .
H4 H 0.6167 0.2615 0.6986 0.044 Uiso 1 1 calc R . .
C17 C 0.73224(16) 0.4851(2) 0.24849(13) 0.0425(7) Uani 1 1 d . . .
H17 H 0.7768 0.4426 0.2446 0.051 Uiso 1 1 calc R . .
C40 C 0.63367(13) 0.69603(18) 0.65327(12) 0.0283(5) Uani 1 1 d . . .
C11 C 0.79824(16) 0.2934(2) 0.37683(14) 0.0445(7) Uani 1 1 d . . .
H11 H 0.8479 0.2635 0.3716 0.053 Uiso 1 1 calc R . .
C37 C 0.53168(14) 0.84675(19) 0.58847(14) 0.0359(6) Uani 1 1 d . . .
H37 H 0.4973 0.8990 0.5671 0.043 Uiso 1 1 calc R . .
C3 C 0.70706(15) 0.32199(18) 0.65559(12) 0.0329(6) Uani 1 1 d . . .
H3 H 0.7487 0.2859 0.6833 0.039 Uiso 1 1 calc R . .
C25 C 0.87479(14) 0.78643(19) 0.52033(13) 0.0323(6) Uani 1 1 d . . .
H25 H 0.8408 0.8173 0.4833 0.039 Uiso 1 1 calc R . .
C54 C 0.82787(12) 0.62409(17) 0.40447(11) 0.0241(5) Uani 1 1 d . . .
C44 C 0.80280(18) 0.5008(2) 0.77507(13) 0.0484(7) Uani 1 1 d . . .
H44 H 0.8406 0.4597 0.8036 0.058 Uiso 1 1 calc R . .
C34 C 0.65460(15) 0.83345(19) 0.45181(13) 0.0375(6) Uani 1 1 d . . .
H34 H 0.7031 0.8145 0.4794 0.045 Uiso 1 1 calc R . .
C32 C 0.58588(19) 0.8942(2) 0.34418(15) 0.0539(8) Uani 1 1 d . . .
H32 H 0.5864 0.9159 0.2984 0.065 Uiso 1 1 calc R . .
C9 C 0.65758(16) 0.3025(2) 0.34717(14) 0.0466(7) Uani 1 1 d . . .
H9 H 0.6092 0.2781 0.3218 0.056 Uiso 1 1 calc R . .
C30 C 0.51428(15) 0.85597(19) 0.43653(14) 0.0406(7) Uani 1 1 d . . .
H30 H 0.4652 0.8533 0.4537 0.049 Uiso 1 1 calc R . .
C26 C 0.88504(15) 0.8338(2) 0.58358(14) 0.0418(7) Uani 1 1 d . . .
H26 H 0.8582 0.8966 0.5898 0.050 Uiso 1 1 calc R . .
C43 C 0.72342(19) 0.4939(2) 0.78009(14) 0.0496(7) Uani 1 1 d . . .
H43 H 0.7063 0.4471 0.8118 0.060 Uiso 1 1 calc R . .
C27 C 0.93416(16) 0.7897(3) 0.63757(14) 0.0492(8) Uani 1 1 d . . .
H27 H 0.9410 0.8218 0.6813 0.059 Uiso 1 1 calc R . .
C22 C 0.97006(14) 0.63499(19) 0.40752(13) 0.0361(6) Uani 1 1 d . . .
H22 H 1.0215 0.6489 0.4319 0.043 Uiso 1 1 calc R . .
C38 C 0.53019(15) 0.8231(2) 0.65630(14) 0.0391(6) Uani 1 1 d . . .
H38 H 0.4942 0.8576 0.6808 0.047 Uiso 1 1 calc R . .
C33 C 0.65569(18) 0.8673(2) 0.38585(15) 0.0516(8) Uani 1 1 d . . .
H33 H 0.7048 0.8722 0.3689 0.062 Uiso 1 1 calc R . .
C28 C 0.97330(16) 0.6991(3) 0.62818(14) 0.0501(8) Uani 1 1 d . . .
H28 H 1.0074 0.6690 0.6655 0.060 Uiso 1 1 calc R . .
C16 C 0.65979(18) 0.4649(3) 0.20766(14) 0.0575(9) Uani 1 1 d . . .
H16 H 0.6552 0.4091 0.1761 0.069 Uiso 1 1 calc R . .
C31 C 0.51543(18) 0.8889(2) 0.37026(15) 0.0519(8) Uani 1 1 d . . .
H31 H 0.4672 0.9082 0.3424 0.062 Uiso 1 1 calc R . .
C10 C 0.72853(18) 0.2574(2) 0.33946(16) 0.0551(8) Uani 1 1 d . . .
H10 H 0.7297 0.2016 0.3084 0.066 Uiso 1 1 calc R . .
C48 C 0.78234(18) 0.1012(2) 0.52098(19) 0.0552(8) Uani 1 1 d . . .
C49 C 0.8253(2) 0.1292(2) 0.58333(17) 0.0579(9) Uani 1 1 d . . .
H49 H 0.7977 0.1455 0.6202 0.070 Uiso 1 1 calc R . .
C14 C 0.60164(16) 0.6067(3) 0.25845(13) 0.0555(9) Uani 1 1 d . . .
H14 H 0.5570 0.6495 0.2616 0.067 Uiso 1 1 calc R . .
C15 C 0.59464(18) 0.5258(3) 0.21296(15) 0.0626(10) Uani 1 1 d . . .
H15 H 0.5451 0.5120 0.1852 0.075 Uiso 1 1 calc R . .
C53 C 0.8250(2) 0.0771(2) 0.46905(17) 0.0656(9) Uani 1 1 d . . .
H53 H 0.7975 0.0563 0.4257 0.079 Uiso 1 1 calc R . .
C50 C 0.9060(2) 0.1338(2) 0.59324(17) 0.0618(9) Uani 1 1 d . . .
H50 H 0.9339 0.1523 0.6369 0.074 Uiso 1 1 calc R . .
C51 C 0.9471(2) 0.1123(2) 0.5414(2) 0.0664(10) Uani 1 1 d . . .
H51 H 1.0034 0.1176 0.5483 0.080 Uiso 1 1 calc R . .
C52 C 0.9068(2) 0.0830(3) 0.47930(19) 0.0685(10) Uani 1 1 d . . .
H52 H 0.9352 0.0665 0.4430 0.082 Uiso 1 1 calc R . .
C47 C 0.6929(2) 0.1015(3) 0.5098(2) 0.1005(15) Uani 1 1 d . . .
H47A H 0.6729 0.0781 0.4633 0.151 Uiso 1 1 calc R . .
H47B H 0.6737 0.1717 0.5162 0.151 Uiso 1 1 calc R . .
H47C H 0.6738 0.0549 0.5428 0.151 Uiso 1 1 calc R . .

loop_
_atom_site_aniso_label
_atom_site_aniso_U_11
_atom_site_aniso_U_22
_atom_site_aniso_U_33
_atom_site_aniso_U_23
_atom_site_aniso_U_13
_atom_site_aniso_U_12
Ti1 0.0180(2) 0.0238(2) 0.0202(2) -0.00012(17) 0.00380(15) 0.00169(17)
O4 0.0264(8) 0.0237(8) 0.0246(8) 0.0000(7) 0.0085(7) 0.0040(7)
N1 0.0232(10) 0.0232(10) 0.0240(10) -0.0009(8) 0.0040(8) 0.0020(8)
C23 0.0251(12) 0.0236(13) 0.0320(13) 0.0033(10) 0.0063(10) 0.0012(10)
C55 0.0228(12) 0.0220(12) 0.0293(13) -0.0035(10) 0.0080(10) -0.0042(9)
O1 0.0198(8) 0.0285(9) 0.0289(9) 0.0036(7) 0.0018(7) 0.0007(7)
C6 0.0221(12) 0.0318(14) 0.0298(13) -0.0012(11) 0.0059(10) 0.0000(10)
C18 0.0325(14) 0.0455(16) 0.0200(12) 0.0048(11) 0.0090(10) -0.0009(12)
C13 0.0340(15) 0.0629(19) 0.0248(13) 0.0065(13) 0.0036(11) 0.0072(13)
C7 0.0256(13) 0.0435(15) 0.0314(14) -0.0077(12) 0.0047(10) -0.0067(11)
C42 0.0496(16) 0.0397(15) 0.0319(14) -0.0016(12) 0.0141(12) -0.0019(13)
C46 0.0373(15) 0.0366(15) 0.0280(14) -0.0045(11) 0.0000(11) -0.0034(12)
C24 0.0210(12) 0.0324(14) 0.0333(14) 0.0015(11) 0.0056(10) -0.0085(10)
O3 0.0214(8) 0.0303(9) 0.0235(8) 0.0017(7) 0.0061(6) 0.0014(7)
O2 0.0199(8) 0.0337(9) 0.0238(8) -0.0014(7) 0.0017(6) 0.0009(7)
C5 0.0327(14) 0.0331(14) 0.0377(15) -0.0007(12) 0.0151(11) -0.0035(11)
N2 0.0236(10) 0.0280(11) 0.0278(11) -0.0018(8) 0.0083(8) -0.0014(8)
C2 0.0285(12) 0.0229(12) 0.0261(12) -0.0012(10) 0.0045(10) 0.0034(10)
C19 0.0278(13) 0.0281(13) 0.0273(13) 0.0045(10) 0.0078(10) 0.0010(10)
C1 0.0272(13) 0.0311(13) 0.0306(13) 0.0039(11) 0.0019(10) 0.0065(10)
C8 0.0307(13) 0.0362(15) 0.0304(14) -0.0053(11) 0.0095(11) -0.0076(11)
C36 0.0219(12) 0.0220(12) 0.0366(14) -0.0042(10) 0.0055(10) -0.0042(9)
C41 0.0382(14) 0.0315(14) 0.0210(12) -0.0073(10) 0.0034(11) -0.0039(11)
C39 0.0405(15) 0.0382(15) 0.0318(14) -0.0084(12) 0.0166(12) -0.0051(12)
C21 0.0287(14) 0.0450(16) 0.0509(18) -0.0067(13) 0.0201(13) 0.0004(12)
C35 0.0324(13) 0.0174(12) 0.0390(15) -0.0005(10) 0.0034(11) 0.0013(10)
C45 0.0383(15) 0.0499(17) 0.0342(15) -0.0080(13) -0.0036(12) -0.0029(13)
C29 0.0297(14) 0.0437(16) 0.0417(16) 0.0043(13) 0.0001(12) -0.0042(12)
C20 0.0370(15) 0.0375(15) 0.0328(14) -0.0037(11) 0.0172(12) 0.0004(11)
C12 0.0283(13) 0.0318(14) 0.0404(15) 0.0005(12) 0.0125(11) 0.0018(11)
C4 0.0461(16) 0.0314(14) 0.0358(15) 0.0068(12) 0.0154(12) 0.0001(12)
C17 0.0384(16) 0.0616(19) 0.0284(14) -0.0037(13) 0.0081(12) -0.0030(13)
C40 0.0294(13) 0.0274(13) 0.0296(13) -0.0047(10) 0.0088(10) -0.0080(10)
C11 0.0448(17) 0.0351(16) 0.0595(19) -0.0100(14) 0.0266(14) 0.0023(13)
C37 0.0267(13) 0.0304(14) 0.0512(17) -0.0075(12) 0.0076(12) 0.0032(11)
C3 0.0390(15) 0.0274(14) 0.0315(14) 0.0052(11) 0.0031(11) 0.0073(11)
C25 0.0257(13) 0.0361(14) 0.0353(15) -0.0024(12) 0.0050(11) -0.0048(11)
C54 0.0223(12) 0.0224(12) 0.0292(13) 0.0046(10) 0.0093(10) 0.0031(9)
C44 0.060(2) 0.0508(18) 0.0293(15) -0.0037(13) -0.0089(14) 0.0095(15)
C34 0.0368(15) 0.0323(14) 0.0436(16) 0.0109(12) 0.0071(12) 0.0017(11)
C32 0.075(2) 0.0395(17) 0.0445(18) 0.0155(14) 0.0013(16) -0.0052(16)
C9 0.0465(17) 0.0504(18) 0.0458(17) -0.0227(14) 0.0162(13) -0.0201(14)
C30 0.0371(15) 0.0304(15) 0.0511(17) 0.0000(13) -0.0033(13) 0.0012(12)
C26 0.0374(15) 0.0463(17) 0.0436(17) -0.0125(14) 0.0122(13) -0.0090(13)
C43 0.075(2) 0.0444(17) 0.0310(15) 0.0082(13) 0.0119(15) 0.0050(16)
C27 0.0410(17) 0.070(2) 0.0372(17) -0.0130(15) 0.0080(13) -0.0204(15)
C22 0.0240(13) 0.0372(15) 0.0485(17) -0.0040(13) 0.0098(12) -0.0022(11)
C38 0.0359(15) 0.0367(15) 0.0487(17) -0.0122(13) 0.0194(13) -0.0012(12)
C33 0.0609(19) 0.0462(18) 0.0502(18) 0.0177(15) 0.0167(15) -0.0026(15)
C28 0.0369(16) 0.074(2) 0.0360(16) 0.0105(15) -0.0062(13) -0.0161(15)
C16 0.054(2) 0.085(2) 0.0330(16) -0.0141(16) 0.0048(14) -0.0166(18)
C31 0.060(2) 0.0324(16) 0.0540(19) 0.0070(14) -0.0206(16) 0.0002(14)
C10 0.064(2) 0.0426(18) 0.066(2) -0.0286(15) 0.0337(17) -0.0102(15)
C48 0.0559(19) 0.0319(16) 0.083(3) 0.0043(16) 0.0273(18) 0.0076(14)
C49 0.084(3) 0.0328(17) 0.067(2) 0.0061(15) 0.044(2) 0.0147(16)
C14 0.0393(17) 0.100(3) 0.0258(15) 0.0062(16) 0.0009(13) 0.0136(17)
C15 0.0373(17) 0.115(3) 0.0336(17) -0.0018(18) 0.0002(13) -0.0061(18)
C53 0.081(3) 0.058(2) 0.058(2) -0.0033(17) 0.0122(19) 0.0242(18)
C50 0.085(3) 0.0372(18) 0.065(2) -0.0029(15) 0.0172(19) 0.0050(17)
C51 0.062(2) 0.049(2) 0.094(3) 0.0131(19) 0.031(2) -0.0054(17)
C52 0.081(3) 0.071(2) 0.065(2) 0.0171(19) 0.048(2) 0.025(2)
C47 0.061(2) 0.070(3) 0.174(5) -0.006(3) 0.031(3) 0.015(2)

loop_
_atom_type_symbol
_atom_type_description
_atom_type_scat_dispersion_real
_atom_type_scat_dispersion_imag
_atom_type_scat_source
C C 0.0033 0.0016 'International Tables Vol C Tables 4.2.6.8 and 6.1.1.4'
H H 0.0000 0.0000 'International Tables Vol C Tables 4.2.6.8 and 6.1.1.4'
N N 0.0061 0.0033 'International Tables Vol C Tables 4.2.6.8 and 6.1.1.4'
O O 0.0106 0.0060 'International Tables Vol C Tables 4.2.6.8 and 6.1.1.4'
Ti Ti 0.2776 0.4457 'International Tables Vol C Tables 4.2.6.8 and 6.1.1.4'

loop_
_geom_angle_atom_site_label_1
_geom_angle_atom_site_label_2
_geom_angle_atom_site_label_3
_geom_angle
_geom_angle_site_symmetry_1
_geom_angle_site_symmetry_3
_geom_angle_publ_flag
O4 Ti1 O1 103.91(7) . . ?
O4 Ti1 O3 98.84(7) . . ?
O1 Ti1 O3 94.36(6) . . ?
O4 Ti1 O2 96.03(7) . . ?
O1 Ti1 O2 150.50(7) . . ?
O3 Ti1 O2 103.92(7) . . ?
O4 Ti1 N1 89.78(7) . . ?
O1 Ti1 N1 75.24(7) . . ?
O3 Ti1 N1 167.91(7) . . ?
O2 Ti1 N1 83.43(7) . . ?
O4 Ti1 N2 170.73(7) . . ?
O1 Ti1 N2 82.90(7) . . ?
O3 Ti1 N2 86.74(7) . . ?
O2 Ti1 N2 75.36(7) . . ?
N1 Ti1 N2 85.87(7) . . ?
C55 O4 Ti1 158.10(14) . . ?
C2 N1 C6 119.0(2) . . ?
C2 N1 Ti1 114.32(14) . . ?
C6 N1 Ti1 126.48(15) . . ?
C22 C23 C54 119.3(2) . . ?
C22 C23 C24 119.8(2) . . ?
C54 C23 C24 120.77(19) . . ?
O4 C55 C40 119.9(2) . . ?
O4 C55 C36 120.2(2) . . ?
C40 C55 C36 119.9(2) . . ?
C1 O1 Ti1 124.64(13) . . ?
N1 C6 C5 122.6(2) . . ?
N1 C6 H6 118.7 . . ?
C5 C6 H6 118.7 . . ?
C17 C18 C13 117.5(2) . . ?
C17 C18 C19 120.6(2) . . ?
C13 C18 C19 121.8(2) . . ?
C14 C13 C18 121.3(3) . . ?
C14 C13 H13 119.4 . . ?
C18 C13 H13 119.4 . . ?
O2 C7 C8 110.40(18) . . ?
O2 C7 H7A 109.6 . . ?
C8 C7 H7A 109.6 . . ?
O2 C7 H7B 109.6 . . ?
C8 C7 H7B 109.6 . . ?
H7A C7 H7B 108.1 . . ?
C43 C42 C41 120.8(3) . . ?
C43 C42 H42 119.6 . . ?
C41 C42 H42 119.6 . . ?
C45 C46 C41 120.6(2) . . ?
C45 C46 H46 119.7 . . ?
C41 C46 H46 119.7 . . ?
C29 C24 C25 118.4(2) . . ?
C29 C24 C23 122.0(2) . . ?
C25 C24 C23 119.5(2) . . ?
C54 O3 Ti1 140.75(14) . . ?
C7 O2 Ti1 124.37(14) . . ?
C6 C5 C4 118.5(2) . . ?
C6 C5 H5 120.7 . . ?
C4 C5 H5 120.7 . . ?
C8 N2 C12 119.1(2) . . ?
C8 N2 Ti1 114.26(15) . . ?
C12 N2 Ti1 126.49(16) . . ?
N1 C2 C3 121.4(2) . . ?
N1 C2 C1 112.94(19) . . ?
C3 C2 C1 125.7(2) . . ?
C20 C19 C54 118.1(2) . . ?
C20 C19 C18 119.3(2) . . ?
C54 C19 C18 122.60(19) . . ?
O1 C1 C2 109.67(18) . . ?
O1 C1 H1A 109.7 . . ?
C2 C1 H1A 109.7 . . ?
O1 C1 H1B 109.7 . . ?
C2 C1 H1B 109.7 . . ?
H1A C1 H1B 108.2 . . ?
N2 C8 C9 121.4(2) . . ?
N2 C8 C7 113.4(2) . . ?
C9 C8 C7 125.2(2) . . ?
C37 C36 C55 118.5(2) . . ?
C37 C36 C35 119.3(2) . . ?
C55 C36 C35 122.2(2) . . ?
C42 C41 C46 118.1(2) . . ?
C42 C41 C40 120.9(2) . . ?
C46 C41 C40 120.8(2) . . ?
C38 C39 C40 121.7(2) . . ?
C38 C39 H39 119.2 . . ?
C40 C39 H39 119.2 . . ?
C22 C21 C20 119.3(2) . . ?
C22 C21 H21 120.3 . . ?
C20 C21 H21 120.3 . . ?
C34 C35 C30 117.3(2) . . ?
C34 C35 C36 121.9(2) . . ?
C30 C35 C36 120.7(2) . . ?
C44 C45 C46 120.6(3) . . ?
C44 C45 H45 119.7 . . ?
C46 C45 H45 119.7 . . ?
C24 C29 C28 120.0(3) . . ?
C24 C29 H29 120.0 . . ?
C28 C29 H29 120.0 . . ?
C21 C20 C19 122.0(2) . . ?
C21 C20 H20 119.0 . . ?
C19 C20 H20 119.0 . . ?
N2 C12 C11 122.1(2) . . ?
N2 C12 H12 119.0 . . ?
C11 C12 H12 119.0 . . ?
C3 C4 C5 119.3(2) . . ?
C3 C4 H4 120.3 . . ?
C5 C4 H4 120.3 . . ?
C18 C17 C16 121.0(3) . . ?
C18 C17 H17 119.5 . . ?
C16 C17 H17 119.5 . . ?
C39 C40 C55 118.7(2) . . ?
C39 C40 C41 118.8(2) . . ?
C55 C40 C41 122.5(2) . . ?
C12 C11 C10 118.6(2) . . ?
C12 C11 H11 120.7 . . ?
C10 C11 H11 120.7 . . ?
C38 C37 C36 121.4(2) . . ?
C38 C37 H37 119.3 . . ?
C36 C37 H37 119.3 . . ?
C4 C3 C2 119.2(2) . . ?
C4 C3 H3 120.4 . . ?
C2 C3 H3 120.4 . . ?
C26 C25 C24 121.3(2) . . ?
C26 C25 H25 119.4 . . ?
C24 C25 H25 119.4 . . ?
O3 C54 C23 119.6(2) . . ?
O3 C54 C19 120.36(19) . . ?
C23 C54 C19 120.0(2) . . ?
C43 C44 C45 119.2(3) . . ?
C43 C44 H44 120.4 . . ?
C45 C44 H44 120.4 . . ?
C33 C34 C35 121.4(2) . . ?
C33 C34 H34 119.3 . . ?
C35 C34 H34 119.3 . . ?
C31 C32 C33 118.8(3) . . ?
C31 C32 H32 120.6 . . ?
C33 C32 H32 120.6 . . ?
C10 C9 C8 118.9(3) . . ?
C10 C9 H9 120.5 . . ?
C8 C9 H9 120.5 . . ?
C31 C30 C35 121.1(3) . . ?
C31 C30 H30 119.4 . . ?
C35 C30 H30 119.4 . . ?
C27 C26 C25 119.8(3) . . ?
C27 C26 H26 120.1 . . ?
C25 C26 H26 120.1 . . ?
C44 C43 C42 120.6(3) . . ?
C44 C43 H43 119.7 . . ?
C42 C43 H43 119.7 . . ?
C26 C27 C28 119.9(3) . . ?
C26 C27 H27 120.1 . . ?
C28 C27 H27 120.1 . . ?
C21 C22 C23 121.2(2) . . ?
C21 C22 H22 119.4 . . ?
C23 C22 H22 119.4 . . ?
C39 C38 C37 119.6(2) . . ?
C39 C38 H38 120.2 . . ?
C37 C38 H38 120.2 . . ?
C34 C33 C32 120.5(3) . . ?
C34 C33 H33 119.7 . . ?
C32 C33 H33 119.7 . . ?
C27 C28 C29 120.6(3) . . ?
C27 C28 H28 119.7 . . ?
C29 C28 H28 119.7 . . ?
C15 C16 C17 120.1(3) . . ?
C15 C16 H16 120.0 . . ?
C17 C16 H16 120.0 . . ?
C32 C31 C30 120.7(3) . . ?
C32 C31 H31 119.6 . . ?
C30 C31 H31 119.6 . . ?
C9 C10 C11 119.8(2) . . ?
C9 C10 H10 120.1 . . ?
C11 C10 H10 120.1 . . ?
C53 C48 C49 117.2(3) . . ?
C53 C48 C47 121.8(4) . . ?
C49 C48 C47 121.0(3) . . ?
C50 C49 C48 121.6(3) . . ?
C50 C49 H49 119.2 . . ?
C48 C49 H49 119.2 . . ?
C15 C14 C13 120.4(3) . . ?
C15 C14 H14 119.8 . . ?
C13 C14 H14 119.8 . . ?
C14 C15 C16 119.7(3) . . ?
C14 C15 H15 120.1 . . ?
C16 C15 H15 120.1 . . ?
C52 C53 C48 120.9(3) . . ?
C52 C53 H53 119.6 . . ?
C48 C53 H53 119.6 . . ?
C51 C50 C49 120.7(3) . . ?
C51 C50 H50 119.7 . . ?
C49 C50 H50 119.7 . . ?
C50 C51 C52 119.4(3) . . ?
C50 C51 H51 120.3 . . ?
C52 C51 H51 120.3 . . ?
C51 C52 C53 120.3(3) . . ?
C51 C52 H52 119.9 . . ?
C53 C52 H52 119.9 . . ?
C48 C47 H47A 109.5 . . ?
C48 C47 H47B 109.5 . . ?
H47A C47 H47B 109.5 . . ?
C48 C47 H47C 109.5 . . ?
H47A C47 H47C 109.5 . . ?
H47B C47 H47C 109.5 . . ?

loop_
_geom_bond_atom_site_label_1
_geom_bond_atom_site_label_2
_geom_bond_distance
_geom_bond_site_symmetry_2
_geom_bond_publ_flag
Ti1 O4 1.8560(15) . ?
Ti1 O1 1.8777(15) . ?
Ti1 O3 1.8802(15) . ?
Ti1 O2 1.8894(15) . ?
Ti1 N1 2.2201(18) . ?
Ti1 N2 2.2221(19) . ?
O4 C55 1.342(2) . ?
N1 C2 1.338(3) . ?
N1 C6 1.341(3) . ?
C23 C22 1.392(3) . ?
C23 C54 1.410(3) . ?
C23 C24 1.490(3) . ?
C55 C40 1.412(3) . ?
C55 C36 1.416(3) . ?
O1 C1 1.402(3) . ?
C6 C5 1.372(3) . ?
C6 H6 0.9500 . ?
C18 C17 1.390(4) . ?
C18 C13 1.399(3) . ?
C18 C19 1.488(3) . ?
C13 C14 1.376(4) . ?
C13 H13 0.9500 . ?
C7 O2 1.401(3) . ?
C7 C8 1.495(3) . ?
C7 H7A 0.9900 . ?
C7 H7B 0.9900 . ?
C42 C43 1.385(4) . ?
C42 C41 1.392(3) . ?
C42 H42 0.9500 . ?
C46 C45 1.384(3) . ?
C46 C41 1.393(3) . ?
C46 H46 0.9500 . ?
C24 C29 1.387(3) . ?
C24 C25 1.393(3) . ?
O3 C54 1.341(2) . ?
C5 C4 1.383(3) . ?
C5 H5 0.9500 . ?
N2 C8 1.339(3) . ?
N2 C12 1.348(3) . ?
C2 C3 1.389(3) . ?
C2 C1 1.499(3) . ?
C19 C20 1.397(3) . ?
C19 C54 1.415(3) . ?
C1 H1A 0.9900 . ?
C1 H1B 0.9900 . ?
C8 C9 1.387(3) . ?
C36 C37 1.398(3) . ?
C36 C35 1.483(3) . ?
C41 C40 1.489(3) . ?
C39 C38 1.373(4) . ?
C39 C40 1.396(3) . ?
C39 H39 0.9500 . ?
C21 C22 1.381(3) . ?
C21 C20 1.383(3) . ?
C21 H21 0.9500 . ?
C35 C34 1.391(3) . ?
C35 C30 1.396(3) . ?
C45 C44 1.384(4) . ?
C45 H45 0.9500 . ?
C29 C28 1.393(4) . ?
C29 H29 0.9500 . ?
C20 H20 0.9500 . ?
C12 C11 1.373(3) . ?
C12 H12 0.9500 . ?
C4 C3 1.375(3) . ?
C4 H4 0.9500 . ?
C17 C16 1.392(4) . ?
C17 H17 0.9500 . ?
C11 C10 1.380(4) . ?
C11 H11 0.9500 . ?
C37 C38 1.381(3) . ?
C37 H37 0.9500 . ?
C3 H3 0.9500 . ?
C25 C26 1.380(3) . ?
C25 H25 0.9500 . ?
C44 C43 1.374(4) . ?
C44 H44 0.9500 . ?
C34 C33 1.380(4) . ?
C34 H34 0.9500 . ?
C32 C31 1.379(4) . ?
C32 C33 1.383(4) . ?
C32 H32 0.9500 . ?
C9 C10 1.371(4) . ?
C9 H9 0.9500 . ?
C30 C31 1.382(4) . ?
C30 H30 0.9500 . ?
C26 C27 1.375(4) . ?
C26 H26 0.9500 . ?
C43 H43 0.9500 . ?
C27 C28 1.375(4) . ?
C27 H27 0.9500 . ?
C22 H22 0.9500 . ?
C38 H38 0.9500 . ?
C33 H33 0.9500 . ?
C28 H28 0.9500 . ?
C16 C15 1.378(4) . ?
C16 H16 0.9500 . ?
C31 H31 0.9500 . ?
C10 H10 0.9500 . ?
C48 C53 1.382(4) . ?
C48 C49 1.382(4) . ?
C48 C47 1.505(4) . ?
C49 C50 1.360(4) . ?
C49 H49 0.9500 . ?
C14 C15 1.373(4) . ?
C14 H14 0.9500 . ?
C15 H15 0.9500 . ?
C53 C52 1.379(5) . ?
C53 H53 0.9500 . ?
C50 C51 1.357(4) . ?
C50 H50 0.9500 . ?
C51 C52 1.367(5) . ?
C51 H51 0.9500 . ?
C52 H52 0.9500 . ?
C47 H47A 0.9800 . ?
C47 H47B 0.9800 . ?
C47 H47C 0.9800 . ?
